data_7211684
loop_
_publ_author_name
'Adam, Martin S.'
'Parkin, Andrew'
'Thomas, Lynne H.'
'Wilson, Chick C.'

_publ_section_title
;
 Bifurcated hydrogen-bonded synthons in molecular complexes of picolines
 with chloranilic acid
;
_journal_issue 3
_journal_name_full CrystEngComm
_journal_page_first 917
_journal_paper_doi 10.1039/b912539f
_journal_volume 12
_journal_year 2010
_chemical_formula_moiety '2(C6 H8 N), (C6 Cl2 O4)'
_chemical_formula_sum 'C18 H16 Cl2 N2 O4'
_chemical_formula_weight 395.24
_chemical_name_common 'bis(2-picoline) chloranilate'
_chemical_name_systematic 'bis(2-picoline) chloranilate'
_space_group_IT_number 14
_symmetry_cell_setting monoclinic
_symmetry_space_group_name_Hall '-P 2ybc'
_symmetry_space_group_name_H-M 'P 1 21/c 1'
_atom_sites_solution_hydrogens geom
_atom_sites_solution_primary direct
_cell_angle_alpha 90
_cell_angle_beta 101.23(2)
_cell_angle_gamma 90
_cell_formula_units_Z 2
_cell_length_a 6.398(3)
_cell_length_b 8.657(4)
_cell_length_c 16.684(7)
_cell_measurement_reflns_used 0
_cell_measurement_temperature 200
_cell_measurement_theta_max 0
_cell_measurement_theta_min 0
_cell_volume 906.4(7)
_computing_cell_refinement 'CrystalClear 1.4.0 (Rigaku, 2008)'
_computing_data_collection 'CrystalClear 1.4.0 (Rigaku, 2008)'
_computing_data_reduction 'CrystalClear 1.4.0 (Rigaku, 2008)'
_computing_molecular_graphics 'CAMERON (Watkin et al., 1996)'
_computing_publication_material 'WINGX (Farrugia, 1999)'
_computing_structure_refinement 'SHELXL-97 (Sheldrick, 2008)'
_computing_structure_solution 'SIR92 (Altomare et al., 1994)'
_diffrn_ambient_temperature 200
_diffrn_measured_fraction_theta_full 0.997
_diffrn_measured_fraction_theta_max 0.997
_diffrn_measurement_device_type
;
'Rigaku R-AXIS RAPID IP Image Plate diffractometer'
;
_diffrn_measurement_method \w
_diffrn_radiation_monochromator graphite
_diffrn_radiation_type 'Mo K\a'
_diffrn_radiation_wavelength 0.71073
_diffrn_reflns_av_R_equivalents 0.0278
_diffrn_reflns_limit_h_max 8
_diffrn_reflns_limit_h_min -9
_diffrn_reflns_limit_k_max 12
_diffrn_reflns_limit_k_min -12
_diffrn_reflns_limit_l_max 23
_diffrn_reflns_limit_l_min -23
_diffrn_reflns_number 11669
_diffrn_reflns_theta_full 30.502
_diffrn_reflns_theta_max 30.502
_diffrn_reflns_theta_min 3.246
_diffrn_standards_number 0
_exptl_absorpt_coefficient_mu 0.384
_exptl_absorpt_correction_T_max 0.9260
_exptl_absorpt_correction_T_min 0.8911
_exptl_absorpt_correction_type empirical
_exptl_absorpt_process_details 'CrystalClear 1.4.0 (Rigaku, 2008)'
_exptl_crystal_colour 'dark red'
_exptl_crystal_density_diffrn 1.448
_exptl_crystal_description block
_exptl_crystal_F_000 408
_exptl_crystal_size_max 0.40
_exptl_crystal_size_mid 0.30
_exptl_crystal_size_min 0.20
_refine_diff_density_max 0.308
_refine_diff_density_min -0.314
_refine_ls_goodness_of_fit_ref 1.055
_refine_ls_hydrogen_treatment refall
_refine_ls_matrix_type full
_refine_ls_number_parameters 150
_refine_ls_number_reflns 2755
_refine_ls_number_restraints 0
_refine_ls_R_factor_all 0.0646
_refine_ls_R_factor_gt 0.046
_refine_ls_shift/su_max 0.001
_refine_ls_structure_factor_coef Fsqd
_refine_ls_weighting_details 'calc w=1/[\s^2^(Fo^2^)+(0.0556P)^2^+0.2496P] where P=(Fo^2^+2Fc^2^)/3'
_refine_ls_weighting_scheme calc
_refine_ls_wR_factor_all 0.1218
_refine_ls_wR_factor_ref 0.1007
_reflns_limit_h_max 8
_reflns_limit_h_min -9
_reflns_limit_k_max 12
_reflns_limit_k_min 0
_reflns_limit_l_max 23
_reflns_limit_l_min 0
_reflns_number_gt 2038
_reflns_number_total 2755
_reflns_threshold_expression >2\s(I)
_oxford_structure_analysis_title '2pic200k in P 21/n'
_cod_data_source_file b912539f.txt
_cod_data_source_block 2pic_2to1_200K
_cod_depositor_comments
;
The following automatic conversions were performed:

'_symmetry_cell_setting' value 'Monoclinic' changed to 'monoclinic'
according to /home/saulius/struct/CIF-dictionaries/cif_core.dic
dictionary named 'cif_core.dic' version 2.4.2 from 2011-04-26.

Automatic conversion script
Id: cif_fix_values 1891 2012-01-12 08:04:46Z andrius 
;
_cod_original_sg_symbol_H-M 'P 1 21/c 1 '
_cod_database_code 7211684

loop_
_symmetry_equiv_pos_as_xyz
'x, y, z'
'-x, y+1/2, -z+1/2'
'-x, -y, -z'
'x, -y-1/2, z-1/2'

loop_
_atom_site_label
_atom_site_fract_x
_atom_site_fract_y
_atom_site_fract_z
_atom_site_U_iso_or_equiv
_atom_site_adp_type
_atom_site_calc_flag
_atom_site_occupancy
_atom_site_type_symbol
C3 0.3319(2) 0.38911(18) 0.47988(9) 0.0360(3) Uani d 1 C
C2 0.4338(2) 0.44135(18) 0.41705(8) 0.0353(3) Uani d 1 C
C1 0.6162(2) 0.55987(18) 0.43956(8) 0.0355(3) Uani d 1 C
O1 0.7048(2) 0.60416(15) 0.38265(6) 0.0465(3) Uani d 1 O
O2 0.3880(2) 0.40000(16) 0.34472(7) 0.0489(3) Uani d 1 O
Cl1 0.13080(7) 0.25120(5) 0.45477(2) 0.05143(16) Uani d 1 Cl
C4 0.5702(3) 0.46636(19) 0.16780(10) 0.0412(4) Uani d 1 C
N1 0.7021(2) 0.46368(16) 0.24023(8) 0.0382(3) Uani d 1 N
C8 0.8904(3) 0.3924(2) 0.25397(14) 0.0568(5) Uani d 1 C
C7 0.9578(4) 0.3153(3) 0.1952(2) 0.0757(7) Uani d 1 C
C6 0.8329(6) 0.3089(3) 0.1207(2) 0.0875(11) Uani d 1 C
C5 0.6380(5) 0.3845(3) 0.10488(12) 0.0692(7) Uani d 1 C
C9 0.3704(4) 0.5550(4) 0.1594(2) 0.0784(8) Uani d 1 C
H8 0.973(4) 0.398(3) 0.3083(16) 0.079(8) Uiso d 1 H
H7 1.097(5) 0.260(3) 0.2065(18) 0.095(10) Uiso d 1 H
H6 0.869(6) 0.258(4) 0.086(3) 0.114(12) Uiso d 1 H
H5 0.550(5) 0.385(3) 0.0623(18) 0.084(8) Uiso d 1 H
H1 0.670(4) 0.508(3) 0.2827(15) 0.068(7) Uiso d 1 H
H92 0.390(6) 0.657(5) 0.150(2) 0.128(12) Uiso d 1 H
H93 0.316(5) 0.551(4) 0.209(2) 0.101(10) Uiso d 1 H
H91 0.264(6) 0.505(5) 0.119(2) 0.137(14) Uiso d 1 H

loop_
_atom_site_aniso_label
_atom_site_aniso_U_11
_atom_site_aniso_U_22
_atom_site_aniso_U_33
_atom_site_aniso_U_12
_atom_site_aniso_U_13
_atom_site_aniso_U_23
C3 0.0373(8) 0.0409(8) 0.0317(7) -0.0048(6) 0.0112(6) -0.0016(6)
C2 0.0362(8) 0.0426(8) 0.0290(6) 0.0001(6) 0.0113(6) -0.0015(6)
C1 0.0382(8) 0.0409(8) 0.0304(6) -0.0001(6) 0.0140(6) -0.0003(6)
O1 0.0522(7) 0.0604(7) 0.0321(5) -0.0142(6) 0.0209(5) -0.0049(5)
O2 0.0501(7) 0.0699(8) 0.0292(5) -0.0138(6) 0.0136(5) -0.0099(5)
Cl1 0.0556(3) 0.0619(3) 0.0385(2) -0.0232(2) 0.01334(18) -0.00546(18)
C4 0.0424(8) 0.0439(8) 0.0374(7) -0.0122(7) 0.0079(6) 0.0062(6)
N1 0.0408(7) 0.0479(8) 0.0288(6) -0.0034(6) 0.0137(5) -0.0027(5)
C8 0.0386(9) 0.0627(12) 0.0690(13) -0.0002(8) 0.0103(9) 0.0153(10)
C7 0.0667(15) 0.0526(12) 0.123(2) 0.0019(11) 0.0568(16) -0.0009(14)
C6 0.126(3) 0.0510(12) 0.115(2) -0.0229(14) 0.096(2) -0.0313(14)
C5 0.109(2) 0.0671(13) 0.0321(8) -0.0422(14) 0.0153(11) -0.0100(9)
C9 0.0468(12) 0.0768(17) 0.109(2) 0.0030(11) 0.0097(13) 0.0397(16)

loop_
_atom_type_symbol
_atom_type_description
_atom_type_scat_dispersion_real
_atom_type_scat_dispersion_imag
_atom_type_scat_source
C C 0.0033 0.0016 'International Tables Vol C Tables 4.2.6.8 and 6.1.1.4'
H H 0 0 'International Tables Vol C Tables 4.2.6.8 and 6.1.1.4'
Cl Cl 0.1484 0.1585 'International Tables Vol C Tables 4.2.6.8 and 6.1.1.4'
N N 0.0061 0.0033 'International Tables Vol C Tables 4.2.6.8 and 6.1.1.4'
O O 0.0106 0.006 'International Tables Vol C Tables 4.2.6.8 and 6.1.1.4'

loop_
_geom_angle_atom_site_label_1
_geom_angle_atom_site_label_2
_geom_angle_atom_site_label_3
_geom_angle
_geom_angle_site_symmetry_1
_geom_angle_site_symmetry_3
C1 C3 C2 123.89(14) 3_666 .
C1 C3 Cl1 118.33(11) 3_666 .
C2 C3 Cl1 117.78(11) . .
O2 C2 C3 125.13(15) . .
O2 C2 C1 116.94(12) . .
C3 C2 C1 117.93(12) . .
O1 C1 C3 125.11(15) . 3_666
O1 C1 C2 116.72(13) . .
C3 C1 C2 118.17(12) 3_666 .
N1 C4 C5 115.86(19) . .
N1 C4 C9 118.7(2) . .
C5 C4 C9 125.4(2) . .
C4 N1 C8 123.75(17) . .
C4 N1 H1 121.7(16) . .
C8 N1 H1 114.6(16) . .
C7 C8 N1 121.3(2) . .
C7 C8 H8 121.9(16) . .
N1 C8 H8 116.9(16) . .
C8 C7 C6 119.0(2) . .
C8 C7 H7 120.6(18) . .
C6 C7 H7 120.4(17) . .
C7 C6 C5 120.6(2) . .
C7 C6 H6 120(3) . .
C5 C6 H6 120(3) . .
C6 C5 C4 119.5(2) . .
C6 C5 H5 128(2) . .
C4 C5 H5 113(2) . .
C4 C9 H92 112(2) . .
C4 C9 H93 110.5(19) . .
H92 C9 H93 106(3) . .
C4 C9 H91 108(2) . .
H92 C9 H91 115(3) . .
H93 C9 H91 105(3) . .

loop_
_geom_bond_atom_site_label_1
_geom_bond_atom_site_label_2
_geom_bond_site_symmetry_2
_geom_bond_distance
C3 C1 3_666 1.392(2)
C3 C2 . 1.412(2)
C3 Cl1 . 1.7455(17)
C2 O2 . 1.2380(18)
C2 C1 . 1.545(2)
C1 O1 . 1.2565(17)
C1 C3 3_666 1.392(2)
C4 N1 . 1.333(2)
C4 C5 . 1.403(3)
C4 C9 . 1.474(3)
N1 C8 . 1.333(2)
N1 H1 . 0.87(3)
C8 C7 . 1.327(3)
C8 H8 . 0.96(3)
C7 C6 . 1.341(4)
C7 H7 . 0.99(3)
C6 C5 . 1.388(5)
C6 H6 . 0.80(4)
C5 H5 . 0.82(3)
C9 H92 . 0.91(4)
C9 H93 . 0.96(3)
C9 H91 . 0.96(4)

loop_
_geom_hbond_atom_site_label_D
_geom_hbond_atom_site_label_H
_geom_hbond_atom_site_label_A
_geom_hbond_distance_DH
_geom_hbond_distance_HA
_geom_hbond_distance_DA
_geom_hbond_angle_DHA
N1 H1 O1 0.87(3) 1.84(3) 2.6664(19) 160(2)
N1 H1 O2 0.87(3) 2.44(2) 2.9572(19) 119.2(19)

loop_
_geom_torsion_atom_site_label_1
_geom_torsion_atom_site_label_2
_geom_torsion_atom_site_label_3
_geom_torsion_atom_site_label_4
_geom_torsion
_geom_torsion_site_symmetry_1
_geom_torsion_site_symmetry_4
C1 C3 C2 O2 -178.57(16) 3_666 .
Cl1 C3 C2 O2 2.0(2) . .
C1 C3 C2 C1 1.2(3) 3_666 .
Cl1 C3 C2 C1 -178.27(11) . .
O2 C2 C1 O1 -0.5(2) . .
C3 C2 C1 O1 179.77(14) . .
O2 C2 C1 C3 178.66(15) . 3_666
C3 C2 C1 C3 -1.1(2) . 3_666
C5 C4 N1 C8 1.7(2) . .
C9 C4 N1 C8 -177.29(19) . .
C4 N1 C8 C7 -1.4(3) . .
N1 C8 C7 C6 -0.2(3) . .
C8 C7 C6 C5 1.3(4) . .
C7 C6 C5 C4 -1.0(3) . .
N1 C4 C5 C6 -0.5(3) . .
C9 C4 C5 C6 178.4(2) . .
